data_4301870
loop_
_publ_author_name
'Yuandong Wu'
'Wolfgang Bensch'

_publ_section_title
;
K2Ln2As2Se9 (Ln = Sm, Gd): The First Quaternary Rare-Earth Selenoarsenate
Compounds with a 3D Framework Containing Chairlike As2Se4 Units
;
_journal_name_full 'Inorganic Chemistry'
_journal_page_first 2729
_journal_page_last 2731
_journal_paper_doi 10.1021/ic802368j
_journal_volume 48
_journal_year 2009
_chemical_formula_moiety 'As2 Se9 Sm2, 2(K)'
_chemical_formula_sum 'As2 K2 Se9 Sm2'
_chemical_formula_weight 1239.40
_chemical_name_systematic
;
 ?
;
_space_group_IT_number 62
_symmetry_cell_setting orthorhombic
_symmetry_space_group_name_Hall '-P 2ac 2n'
_symmetry_space_group_name_H-M 'P n m a'
_atom_sites_solution_primary direct
_atom_sites_solution_secondary difmap
_audit_creation_method SHELXL-97
_cell_angle_alpha 90.00
_cell_angle_beta 90.00
_cell_angle_gamma 90.00
_cell_formula_units_Z 8
_cell_length_a 17.1739(11)
_cell_length_b 8.4628(5)
_cell_length_c 22.6963(15)
_cell_measurement_reflns_used 7998
_cell_measurement_temperature 170(2)
_cell_measurement_theta_max 28.1
_cell_measurement_theta_min 2.4
_cell_volume 3298.7(4)
_computing_structure_refinement 'SHELXL-97 (Sheldrick, 1997)'
_diffrn_ambient_temperature 170(2)
_diffrn_detector_area_resol_mean 0
_diffrn_measured_fraction_theta_full 0.951
_diffrn_measured_fraction_theta_max 0.958
_diffrn_measurement_device_type 'Stoe Imaging Diffraction System'
_diffrn_measurement_method '\f scans'
_diffrn_radiation_monochromator graphite
_diffrn_radiation_source 'fine-focus sealed tube'
_diffrn_radiation_type MoK\a
_diffrn_radiation_wavelength 0.71073
_diffrn_reflns_av_R_equivalents 0.0712
_diffrn_reflns_av_sigmaI/netI 0.0469
_diffrn_reflns_limit_h_max 22
_diffrn_reflns_limit_h_min -22
_diffrn_reflns_limit_k_max 11
_diffrn_reflns_limit_k_min -11
_diffrn_reflns_limit_l_max 29
_diffrn_reflns_limit_l_min -15
_diffrn_reflns_number 18046
_diffrn_reflns_theta_full 25.00
_diffrn_reflns_theta_max 28.05
_diffrn_reflns_theta_min 2.37
_diffrn_standards_decay_% 0
_diffrn_standards_interval_count 0
_diffrn_standards_interval_time 0
_diffrn_standards_number 0
_exptl_absorpt_coefficient_mu 31.365
_exptl_absorpt_correction_T_max 0.1832
_exptl_absorpt_correction_T_min 0.0399
_exptl_absorpt_correction_type numerical
_exptl_absorpt_process_details X-Shape
_exptl_crystal_colour black
_exptl_crystal_density_diffrn 4.991
_exptl_crystal_density_method 'not measured'
_exptl_crystal_description needle
_exptl_crystal_F_000 4272
_exptl_crystal_size_max 0.25
_exptl_crystal_size_mid 0.06
_exptl_crystal_size_min 0.01
_refine_diff_density_max 2.228
_refine_diff_density_min -2.221
_refine_diff_density_rms 0.373
_refine_ls_extinction_coef 0.000120(19)
_refine_ls_extinction_expression Fc^*^=kFc[1+0.001xFc^2^\l^3^/sin(2\q)]^-1/4^
_refine_ls_extinction_method SHELXL
_refine_ls_goodness_of_fit_ref 0.992
_refine_ls_matrix_type full
_refine_ls_number_parameters 164
_refine_ls_number_reflns 4090
_refine_ls_number_restraints 0
_refine_ls_restrained_S_all 0.992
_refine_ls_R_factor_all 0.0536
_refine_ls_R_factor_gt 0.0348
_refine_ls_shift/su_max 0.001
_refine_ls_shift/su_mean 0.000
_refine_ls_structure_factor_coef Fsqd
_refine_ls_weighting_details 'calc w=1/[\s^2^(Fo^2^)+(0.0471P)^2^+0.0000P] where P=(Fo^2^+2Fc^2^)/3'
_refine_ls_weighting_scheme calc
_refine_ls_wR_factor_gt 0.0775
_refine_ls_wR_factor_ref 0.0844
_reflns_number_gt 3095
_reflns_number_total 4090
_reflns_threshold_expression >2sigma(I)
_cod_data_source_file ic802368j_si_002_2.cif
_cod_data_source_block pnma
_cod_database_code 4301870

loop_
_symmetry_equiv_pos_as_xyz
'x, y, z'
'-x+1/2, -y, z+1/2'
'-x, y+1/2, -z'
'x+1/2, -y+1/2, -z+1/2'
'-x, -y, -z'
'x-1/2, y, -z-1/2'
'x, -y-1/2, z'
'-x-1/2, y-1/2, z-1/2'

loop_
_atom_site_label
_atom_site_type_symbol
_atom_site_fract_x
_atom_site_fract_y
_atom_site_fract_z
_atom_site_U_iso_or_equiv
_atom_site_adp_type
_atom_site_occupancy
_atom_site_symmetry_multiplicity
_atom_site_calc_flag
_atom_site_refinement_flags
_atom_site_disorder_assembly
_atom_site_disorder_group
Sm1 Sm 0.25146(2) 0.50042(5) 0.068461(16) 0.00479(10) Uani 1 1 d . . .
Sm2 Sm 0.32760(2) 0.00351(5) 0.325245(17) 0.00481(10) Uani 1 1 d . . .
As1 As 0.06836(6) 0.2500 0.65292(5) 0.0071(2) Uani 1 2 d S . .
As2 As 0.37088(6) 0.2500 0.88484(5) 0.0080(2) Uani 1 2 d S . .
As3 As 0.15874(6) 0.2500 0.40297(5) 0.0065(2) Uani 1 2 d S . .
As4 As 0.39429(6) 0.2500 0.16503(5) 0.0069(2) Uani 1 2 d S . .
Se1 Se 0.12594(6) 0.2500 0.55511(5) 0.0051(2) Uani 1 2 d S . .
Se2 Se 0.03138(4) 0.54242(10) 0.35925(4) 0.00837(16) Uani 1 1 d . . .
Se3 Se 0.29098(6) 0.2500 0.79668(5) 0.0059(2) Uani 1 2 d S . .
Se4 Se 0.22931(4) 0.01818(9) 0.43492(3) 0.00628(16) Uani 1 1 d . . .
Se5 Se 0.20629(6) 0.2500 0.30259(5) 0.0065(2) Uani 1 2 d S . .
Se6 Se 0.31681(4) 0.02310(10) 0.18966(3) 0.00687(16) Uani 1 1 d . . .
Se7 Se 0.37229(6) 0.2500 0.05885(5) 0.0060(2) Uani 1 2 d S . .
Se8 Se 0.14992(6) 0.2500 0.01773(5) 0.0101(2) Uani 1 2 d S . .
Se9 Se 0.15630(7) 0.2500 0.12213(5) 0.0105(2) Uani 1 2 d S . .
Se10 Se 0.44524(6) 0.2500 0.29323(5) 0.0069(2) Uani 1 2 d S . .
Se11 Se 0.40842(6) 0.2500 0.39482(5) 0.0087(2) Uani 1 2 d S . .
Se12 Se 0.35789(6) 0.2500 0.53312(5) 0.0088(2) Uani 1 2 d S . .
Se13 Se 0.33036(6) 0.2500 0.63563(5) 0.0088(2) Uani 1 2 d S . .
Se14 Se 0.06523(6) 0.2500 0.78760(5) 0.0073(2) Uani 1 2 d S . .
Se15 Se 0.58737(6) 0.2500 0.60808(5) 0.0085(2) Uani 1 2 d S . .
K1 K 0.09106(10) 0.0011(2) 0.22385(8) 0.0118(3) Uani 1 1 d . . .
K2 K 0.0000 0.0000 0.5000 0.0153(5) Uani 1 2 d S . .
K3 K 0.0000 0.0000 0.0000 0.0186(6) Uani 1 2 d S . .

loop_
_atom_site_aniso_label
_atom_site_aniso_U_11
_atom_site_aniso_U_22
_atom_site_aniso_U_33
_atom_site_aniso_U_23
_atom_site_aniso_U_13
_atom_site_aniso_U_12
Sm1 0.00814(18) 0.0026(2) 0.00367(18) -0.00005(13) -0.00006(12) 0.00005(13)
Sm2 0.00842(18) 0.0020(2) 0.00406(18) -0.00010(14) -0.00033(12) -0.00022(13)
As1 0.0106(5) 0.0064(6) 0.0044(5) 0.000 0.0015(4) 0.000
As2 0.0109(5) 0.0066(6) 0.0066(5) 0.000 -0.0014(4) 0.000
As3 0.0083(5) 0.0052(6) 0.0060(5) 0.000 0.0005(4) 0.000
As4 0.0096(5) 0.0048(6) 0.0064(5) 0.000 -0.0017(4) 0.000
Se1 0.0073(4) 0.0042(5) 0.0038(5) 0.000 0.0013(4) 0.000
Se2 0.0092(3) 0.0039(4) 0.0120(4) -0.0003(3) 0.0025(3) 0.0000(3)
Se3 0.0082(5) 0.0039(5) 0.0055(5) 0.000 0.0000(4) 0.000
Se4 0.0121(3) 0.0041(4) 0.0026(3) 0.0002(3) -0.0001(3) 0.0000(3)
Se5 0.0101(5) 0.0044(5) 0.0049(5) 0.000 -0.0011(4) 0.000
Se6 0.0132(3) 0.0041(4) 0.0033(3) 0.0002(3) -0.0016(3) -0.0014(3)
Se7 0.0088(4) 0.0039(5) 0.0053(5) 0.000 0.0019(4) 0.000
Se8 0.0127(5) 0.0074(6) 0.0102(5) 0.000 -0.0058(4) 0.000
Se9 0.0163(5) 0.0060(6) 0.0091(5) 0.000 0.0069(4) 0.000
Se10 0.0085(4) 0.0057(6) 0.0065(5) 0.000 0.0005(4) 0.000
Se11 0.0141(5) 0.0071(6) 0.0047(5) 0.000 -0.0021(4) 0.000
Se12 0.0109(5) 0.0063(6) 0.0091(5) 0.000 0.0034(4) 0.000
Se13 0.0149(5) 0.0052(6) 0.0064(5) 0.000 -0.0035(4) 0.000
Se14 0.0111(5) 0.0052(5) 0.0055(5) 0.000 -0.0027(4) 0.000
Se15 0.0142(5) 0.0071(6) 0.0040(5) 0.000 -0.0022(4) 0.000
K1 0.0151(7) 0.0093(9) 0.0110(8) 0.0002(6) 0.0012(6) 0.0014(6)
K2 0.0210(12) 0.0101(13) 0.0148(13) -0.0026(10) -0.0089(10) 0.0023(10)
K3 0.0114(10) 0.0099(14) 0.0346(17) 0.0021(11) 0.0018(10) 0.0014(10)

loop_
_atom_type_symbol
_atom_type_description
_atom_type_scat_dispersion_real
_atom_type_scat_dispersion_imag
_atom_type_scat_source
K K 0.2009 0.2494 'International Tables Vol C Tables 4.2.6.8 and 6.1.1.4'
As As 0.0499 2.0058 'International Tables Vol C Tables 4.2.6.8 and 6.1.1.4'
Se Se -0.0929 2.2259 'International Tables Vol C Tables 4.2.6.8 and 6.1.1.4'
Sm Sm -0.1638 3.4418 'International Tables Vol C Tables 4.2.6.8 and 6.1.1.4'

loop_
_geom_angle_atom_site_label_1
_geom_angle_atom_site_label_2
_geom_angle_atom_site_label_3
_geom_angle
_geom_angle_site_symmetry_1
_geom_angle_site_symmetry_3
_geom_angle_publ_flag
Se12 Sm1 Se9 106.02(3) 2_564 . ?
Se12 Sm1 Se13 47.47(3) 2_564 2_564 ?
Se9 Sm1 Se13 92.13(2) . 2_564 ?
Se12 Sm1 Se7 159.76(3) 2_564 . ?
Se9 Sm1 Se7 84.53(3) . . ?
Se13 Sm1 Se7 151.35(3) 2_564 . ?
Se12 Sm1 Se8 91.82(2) 2_564 . ?
Se9 Sm1 Se8 47.26(3) . . ?
Se13 Sm1 Se8 115.42(3) 2_564 . ?
Se7 Sm1 Se8 82.71(3) . . ?
Se12 Sm1 Se6 122.76(3) 2_564 7_565 ?
Se9 Sm1 Se6 77.21(3) . 7_565 ?
Se13 Sm1 Se6 75.57(3) 2_564 7_565 ?
Se7 Sm1 Se6 75.95(3) . 7_565 ?
Se8 Sm1 Se6 122.05(3) . 7_565 ?
Se12 Sm1 Se1 85.11(2) 2_564 2_564 ?
Se9 Sm1 Se1 160.07(3) . 2_564 ?
Se13 Sm1 Se1 83.26(3) 2_564 2_564 ?
Se7 Sm1 Se1 90.26(2) . 2_564 ?
Se8 Sm1 Se1 150.94(3) . 2_564 ?
Se6 Sm1 Se1 82.86(3) 7_565 2_564 ?
Se12 Sm1 Se4 76.27(3) 2_564 8_665 ?
Se9 Sm1 Se4 120.46(3) . 8_665 ?
Se13 Sm1 Se4 121.84(3) 2_564 8_665 ?
Se7 Sm1 Se4 83.50(3) . 8_665 ?
Se8 Sm1 Se4 73.40(3) . 8_665 ?
Se6 Sm1 Se4 151.62(2) 7_565 8_665 ?
Se1 Sm1 Se4 77.82(3) 2_564 8_665 ?
Se12 Sm1 K1 79.84(3) 2_564 7_565 ?
Se9 Sm1 K1 47.89(3) . 7_565 ?
Se13 Sm1 K1 45.88(3) 2_564 7_565 ?
Se7 Sm1 K1 119.04(3) . 7_565 ?
Se8 Sm1 K1 86.69(3) . 7_565 ?
Se6 Sm1 K1 60.25(3) 7_565 7_565 ?
Se1 Sm1 K1 120.93(3) 2_564 7_565 ?
Se4 Sm1 K1 148.13(3) 8_665 7_565 ?
Se12 Sm1 K2 120.52(2) 2_564 4 ?
Se9 Sm1 K2 131.56(2) . 4 ?
Se13 Sm1 K2 128.53(2) 2_564 4 ?
Se7 Sm1 K2 47.055(16) . 4 ?
Se8 Sm1 K2 114.69(2) . 4 ?
Se6 Sm1 K2 87.811(17) 7_565 4 ?
Se1 Sm1 K2 46.050(16) 2_564 4 ?
Se4 Sm1 K2 63.817(15) 8_665 4 ?
K1 Sm1 K2 148.00(2) 7_565 4 ?
Se14 Sm2 Se11 111.95(3) 2_554 . ?
Se14 Sm2 Se5 152.95(3) 2_554 . ?
Se11 Sm2 Se5 85.81(2) . . ?
Se14 Sm2 Se10 90.88(2) 2_554 . ?
Se11 Sm2 Se10 47.34(3) . . ?
Se5 Sm2 Se10 86.70(2) . . ?
Se14 Sm2 Se15 47.46(3) 2_554 5_656 ?
Se11 Sm2 Se15 90.38(2) . 5_656 ?
Se5 Sm2 Se15 157.32(3) . 5_656 ?
Se10 Sm2 Se15 106.97(3) . 5_656 ?
Se14 Sm2 Se4 128.22(3) 2_554 . ?
Se11 Sm2 Se4 78.04(3) . . ?
Se5 Sm2 Se4 73.91(3) . . ?
Se10 Sm2 Se4 123.40(3) . . ?
Se15 Sm2 Se4 83.42(3) 5_656 . ?
Se14 Sm2 Se3 80.94(2) 2_554 2_554 ?
Se11 Sm2 Se3 158.17(3) . 2_554 ?
Se5 Sm2 Se3 89.36(2) . 2_554 ?
Se10 Sm2 Se3 153.58(3) . 2_554 ?
Se15 Sm2 Se3 85.92(2) 5_656 2_554 ?
Se4 Sm2 Se3 80.16(3) . 2_554 ?
Se14 Sm2 Se6 77.76(3) 2_554 . ?
Se11 Sm2 Se6 121.45(3) . . ?
Se5 Sm2 Se6 75.50(3) . . ?
Se10 Sm2 Se6 76.18(3) . . ?
Se15 Sm2 Se6 124.72(3) 5_656 . ?
Se4 Sm2 Se6 142.04(2) . . ?
Se3 Sm2 Se6 77.54(3) 2_554 . ?
Se1 As1 Se2 100.38(4) . 3_546 ?
Se1 As1 Se2 100.38(4) . 5_566 ?
Se2 As1 Se2 90.71(5) 3_546 5_566 ?
Se3 As2 Se2 100.85(4) . 2_565 ?
Se3 As2 Se2 100.85(4) . 8_656 ?
Se2 As2 Se2 89.37(5) 2_565 8_656 ?
Se4 As3 Se4 108.50(6) 7_565 . ?
Se4 As3 Se5 96.50(4) 7_565 . ?
Se4 As3 Se5 96.50(4) . . ?
Se6 As4 Se6 106.14(6) . 7_565 ?
Se6 As4 Se7 98.29(4) . . ?
Se6 As4 Se7 98.29(4) 7_565 . ?
As1 Se1 Sm1 101.15(3) . 2_565 ?
As1 Se1 Sm1 101.15(3) . 8_656 ?
Sm1 Se1 Sm1 89.59(3) 2_565 8_656 ?
As1 Se1 K2 94.60(3) . . ?
Sm1 Se1 K2 163.33(4) 2_565 . ?
Sm1 Se1 K2 92.711(11) 8_656 . ?
As1 Se1 K2 94.60(3) . 3_556 ?
Sm1 Se1 K2 92.711(11) 2_565 3_556 ?
Sm1 Se1 K2 163.33(4) 8_656 3_556 ?
K2 Se1 K2 80.52(2) . 3_556 ?
As1 Se2 As2 89.53(4) 5_566 2_564 ?
As1 Se2 K2 94.20(4) 5_566 3_556 ?
As2 Se2 K2 87.74(4) 2_564 3_556 ?
As1 Se2 K1 101.13(5) 5_566 7_565 ?
As2 Se2 K1 95.01(5) 2_564 7_565 ?
K2 Se2 K1 164.44(4) 3_556 7_565 ?
As2 Se3 Sm2 101.76(3) . 2 ?
As2 Se3 Sm2 101.76(3) . 8_666 ?
Sm2 Se3 Sm2 90.22(3) 2 8_666 ?
As2 Se3 K1 93.70(4) . 8_666 ?
Sm2 Se3 K1 162.98(5) 2 8_666 ?
Sm2 Se3 K1 93.59(3) 8_666 8_666 ?
As2 Se3 K1 93.70(4) . 2 ?
Sm2 Se3 K1 93.59(3) 2 2 ?
Sm2 Se3 K1 162.98(5) 8_666 2 ?
K1 Se3 K1 78.19(7) 8_666 2 ?
As3 Se4 Sm2 93.82(4) . . ?
As3 Se4 Sm1 113.08(4) . 8_656 ?
Sm2 Se4 Sm1 139.32(3) . 8_656 ?
As3 Se5 Sm2 94.20(3) . 7_565 ?
As3 Se5 Sm2 94.20(3) . . ?
Sm2 Se5 Sm2 88.38(3) 7_565 . ?
As3 Se5 K1 107.37(5) . . ?
Sm2 Se5 K1 158.10(5) 7_565 . ?
Sm2 Se5 K1 93.65(3) . . ?
As3 Se5 K1 107.37(5) . 7_565 ?
Sm2 Se5 K1 93.65(3) 7_565 7_565 ?
Sm2 Se5 K1 158.10(5) . 7_565 ?
K1 Se5 K1 76.62(7) . 7_565 ?
As4 Se6 Sm1 92.70(4) . 7_565 ?
As4 Se6 Sm2 103.98(4) . . ?
Sm1 Se6 Sm2 160.03(3) 7_565 . ?
As4 Se7 Sm1 92.04(3) . 7_565 ?
As4 Se7 Sm1 92.04(3) . . ?
Sm1 Se7 Sm1 90.89(3) 7_565 . ?
As4 Se7 K2 107.13(3) . 4 ?
Sm1 Se7 K2 160.48(4) 7_565 4 ?
Sm1 Se7 K2 92.080(12) . 4 ?
As4 Se7 K2 107.13(3) . 2_554 ?
Sm1 Se7 K2 92.080(12) 7_565 2_554 ?
Sm1 Se7 K2 160.48(4) . 2_554 ?
K2 Se7 K2 78.97(2) 4 2_554 ?
Se9 Se8 Sm1 65.57(3) . . ?
Se9 Se8 Sm1 65.57(3) . 7_565 ?
Sm1 Se8 Sm1 90.80(3) . 7_565 ?
Se9 Se8 K3 98.93(4) . . ?
Sm1 Se8 K3 160.84(4) . . ?
Sm1 Se8 K3 92.694(12) 7_565 . ?
Se9 Se8 K3 98.93(4) . 3 ?
Sm1 Se8 K3 92.694(12) . 3 ?
Sm1 Se8 K3 160.84(4) 7_565 3 ?
K3 Se8 K3 78.14(2) . 3 ?
Se8 Se9 Sm1 67.16(3) . . ?
Se8 Se9 Sm1 67.16(3) . 7_565 ?
Sm1 Se9 Sm1 92.23(3) . 7_565 ?
Se8 Se9 K1 132.77(4) . 7_565 ?
Sm1 Se9 K1 91.05(3) . 7_565 ?
Sm1 Se9 K1 158.90(5) 7_565 7_565 ?
Se8 Se9 K1 132.77(4) . . ?
Sm1 Se9 K1 158.90(5) . . ?
Sm1 Se9 K1 91.05(3) 7_565 . ?
K1 Se9 K1 78.77(7) 7_565 . ?
Se11 Se10 Sm2 65.63(3) . . ?
Se11 Se10 Sm2 65.63(3) . 7_565 ?
Sm2 Se10 Sm2 88.35(3) . 7_565 ?
Se11 Se10 K1 108.32(5) . 4 ?
Sm2 Se10 K1 170.72(5) . 4 ?
Sm2 Se10 K1 95.51(3) 7_565 4 ?
Se11 Se10 K1 108.32(5) . 6_656 ?
Sm2 Se10 K1 95.51(3) . 6_656 ?
Sm2 Se10 K1 170.72(5) 7_565 6_656 ?
K1 Se10 K1 79.48(7) 4 6_656 ?
Se10 Se11 Sm2 67.03(3) . . ?
Se10 Se11 Sm2 67.03(3) . 7_565 ?
Sm2 Se11 Sm2 89.55(3) . 7_565 ?
Se10 Se11 K3 122.03(3) . 4 ?
Sm2 Se11 K3 169.78(3) . 4 ?
Sm2 Se11 K3 98.405(10) 7_565 4 ?
Se10 Se11 K3 122.03(3) . 2 ?
Sm2 Se11 K3 98.405(10) . 2 ?
Sm2 Se11 K3 169.78(3) 7_565 2 ?
K3 Se11 K3 73.01(2) 4 2 ?
Se13 Se12 Sm1 66.74(3) . 8_656 ?
Se13 Se12 Sm1 66.74(3) . 2_565 ?
Sm1 Se12 Sm1 91.93(3) 8_656 2_565 ?
Se13 Se12 K3 111.64(4) . 4 ?
Sm1 Se12 K3 172.29(3) 8_656 4 ?
Sm1 Se12 K3 94.224(10) 2_565 4 ?
Se13 Se12 K3 111.64(4) . 2 ?
Sm1 Se12 K3 94.224(9) 8_656 2 ?
Sm1 Se12 K3 172.29(3) 2_565 2 ?
K3 Se12 K3 79.28(2) 4 2 ?
Se12 Se13 Sm1 65.78(3) . 8_656 ?
Se12 Se13 Sm1 65.78(3) . 2_565 ?
Sm1 Se13 Sm1 91.07(3) 8_656 2_565 ?
Se12 Se13 K1 121.77(5) . 8_666 ?
Sm1 Se13 K1 172.43(5) 8_656 8_666 ?
Sm1 Se13 K1 92.78(3) 2_565 8_666 ?
Se12 Se13 K1 121.77(5) . 2 ?
Sm1 Se13 K1 92.78(3) 8_656 2 ?
Sm1 Se13 K1 172.43(5) 2_565 2 ?
K1 Se13 K1 82.69(7) 8_666 2 ?
Se15 Se14 Sm2 67.39(3) 6_557 8_666 ?
Se15 Se14 Sm2 67.39(3) 6_557 2 ?
Sm2 Se14 Sm2 93.19(3) 8_666 2 ?
Se15 Se14 K1 101.46(5) 6_557 5_556 ?
Sm2 Se14 K1 163.50(5) 8_666 5_556 ?
Sm2 Se14 K1 93.42(3) 2 5_556 ?
Se15 Se14 K1 101.46(5) 6_557 3_556 ?
Sm2 Se14 K1 93.42(3) 8_666 3_556 ?
Sm2 Se14 K1 163.50(5) 2 3_556 ?
K1 Se14 K1 76.47(6) 5_556 3_556 ?
Se14 Se15 Sm2 65.15(3) 6_657 3_656 ?
Se14 Se15 Sm2 65.15(3) 6_657 5_656 ?
Sm2 Se15 Sm2 91.14(3) 3_656 5_656 ?
Se14 Se15 K3 127.72(3) 6_657 2 ?
Sm2 Se15 K3 166.81(3) 3_656 2 ?
Sm2 Se15 K3 97.308(10) 5_656 2 ?
Se14 Se15 K3 127.72(3) 6_657 4 ?
Sm2 Se15 K3 97.308(10) 3_656 4 ?
Sm2 Se15 K3 166.81(3) 5_656 4 ?
K3 Se15 K3 72.69(2) 2 4 ?
Se13 K1 Se2 130.10(6) 2_554 7_565 ?
Se13 K1 Se10 131.91(6) 2_554 6_556 ?
Se2 K1 Se10 86.80(5) 7_565 6_556 ?
Se13 K1 Se9 81.06(4) 2_554 . ?
Se2 K1 Se9 146.42(6) 7_565 . ?
Se10 K1 Se9 76.65(5) 6_556 . ?
Se13 K1 Se3 68.69(4) 2_554 2_554 ?
Se2 K1 Se3 69.84(4) 7_565 2_554 ?
Se10 K1 Se3 156.61(7) 6_556 2_554 ?
Se9 K1 Se3 122.57(6) . 2_554 ?
Se13 K1 Se5 119.51(6) 2_554 . ?
Se2 K1 Se5 75.95(4) 7_565 . ?
Se10 K1 Se5 96.20(5) 6_556 . ?
Se9 K1 Se5 77.04(5) . . ?
Se3 K1 Se5 77.45(4) 2_554 . ?
Se13 K1 Se14 82.65(5) 2_554 5_556 ?
Se2 K1 Se14 75.86(4) 7_565 5_556 ?
Se10 K1 Se14 78.03(4) 6_556 5_556 ?
Se9 K1 Se14 127.15(6) . 5_556 ?
Se3 K1 Se14 96.72(5) 2_554 5_556 ?
Se5 K1 Se14 151.49(6) . 5_556 ?
Se13 K1 K1 131.34(4) 2_554 7_565 ?
Se2 K1 K1 96.48(4) 7_565 7_565 ?
Se10 K1 K1 50.26(3) 6_556 7_565 ?
Se9 K1 K1 50.62(3) . 7_565 ?
Se3 K1 K1 129.10(3) 2_554 7_565 ?
Se5 K1 K1 51.69(3) . 7_565 ?
Se14 K1 K1 128.23(3) 5_556 7_565 ?
Se13 K1 K1 48.66(4) 2_554 7 ?
Se2 K1 K1 83.52(4) 7_565 7 ?
Se10 K1 K1 129.74(3) 6_556 7 ?
Se9 K1 K1 129.38(3) . 7 ?
Se3 K1 K1 50.90(3) 2_554 7 ?
Se5 K1 K1 128.31(3) . 7 ?
Se14 K1 K1 51.77(3) 5_556 7 ?
K1 K1 K1 180.0 7_565 7 ?
Se13 K1 Sm1 41.34(3) 2_554 7_565 ?
Se2 K1 Sm1 159.39(5) 7_565 7_565 ?
Se10 K1 Sm1 112.14(5) 6_556 7_565 ?
Se9 K1 Sm1 41.07(2) . 7_565 ?
Se3 K1 Sm1 90.84(4) 2_554 7_565 ?
Se5 K1 Sm1 93.31(4) . 7_565 ?
Se14 K1 Sm1 114.83(5) 5_556 7_565 ?
K1 K1 Sm1 90.16(2) 7_565 7_565 ?
K1 K1 Sm1 89.84(2) 7 7_565 ?
Se2 K2 Se2 180.0 3_546 7_565 ?
Se2 K2 Se1 70.34(2) 3_546 . ?
Se2 K2 Se1 109.66(2) 7_565 . ?
Se2 K2 Se1 109.66(2) 3_546 5_556 ?
Se2 K2 Se1 70.34(2) 7_565 5_556 ?
Se1 K2 Se1 180.0 . 5_556 ?
Se2 K2 Se7 102.38(2) 3_546 6_556 ?
Se2 K2 Se7 77.62(2) 7_565 6_556 ?
Se1 K2 Se7 100.249(17) . 6_556 ?
Se1 K2 Se7 79.751(17) 5_556 6_556 ?
Se2 K2 Se7 77.62(2) 3_546 2 ?
Se2 K2 Se7 102.38(2) 7_565 2 ?
Se1 K2 Se7 79.751(17) . 2 ?
Se1 K2 Se7 100.249(17) 5_556 2 ?
Se7 K2 Se7 180.00(3) 6_556 2 ?
Se2 K2 K2 83.677(14) 3_546 3_556 ?
Se2 K2 K2 96.323(14) 7_565 3_556 ?
Se1 K2 K2 49.742(12) . 3_556 ?
Se1 K2 K2 130.258(12) 5_556 3_556 ?
Se7 K2 K2 50.515(12) 6_556 3_556 ?
Se7 K2 K2 129.485(12) 2 3_556 ?
Se2 K2 K2 96.323(14) 3_546 3_546 ?
Se2 K2 K2 83.677(14) 7_565 3_546 ?
Se1 K2 K2 130.258(12) . 3_546 ?
Se1 K2 K2 49.742(12) 5_556 3_546 ?
Se7 K2 K2 129.485(12) 6_556 3_546 ?
Se7 K2 K2 50.515(12) 2 3_546 ?
K2 K2 K2 180.0 3_556 3_546 ?
Se2 K2 Sm1 100.368(14) 3_546 4_455 ?
Se2 K2 Sm1 79.632(14) 7_565 4_455 ?
Se1 K2 Sm1 138.761(13) . 4_455 ?
Se1 K2 Sm1 41.239(13) 5_556 4_455 ?
Se7 K2 Sm1 40.866(13) 6_556 4_455 ?
Se7 K2 Sm1 139.134(13) 2 4_455 ?
K2 K2 Sm1 90.044(5) 3_556 4_455 ?
K2 K2 Sm1 89.956(5) 3_546 4_455 ?
Se2 K2 Sm1 79.632(14) 3_546 8_656 ?
Se2 K2 Sm1 100.368(14) 7_565 8_656 ?
Se1 K2 Sm1 41.239(13) . 8_656 ?
Se1 K2 Sm1 138.761(13) 5_556 8_656 ?
Se7 K2 Sm1 139.134(13) 6_556 8_656 ?
Se7 K2 Sm1 40.866(13) 2 8_656 ?
K2 K2 Sm1 89.956(5) 3_556 8_656 ?
K2 K2 Sm1 90.044(5) 3_546 8_656 ?
Sm1 K2 Sm1 180.000(9) 4_455 8_656 ?
Se12 K3 Se12 180.00(2) 6_556 2_554 ?
Se12 K3 Se8 79.072(17) 6_556 5 ?
Se12 K3 Se8 100.928(17) 2_554 5 ?
Se12 K3 Se8 100.928(17) 6_556 . ?
Se12 K3 Se8 79.072(17) 2_554 . ?
Se8 K3 Se8 180.00(5) 5 . ?
Se12 K3 Se11 56.44(3) 6_556 6_556 ?
Se12 K3 Se11 123.56(3) 2_554 6_556 ?
Se8 K3 Se11 96.67(2) 5 6_556 ?
Se8 K3 Se11 83.33(2) . 6_556 ?
Se12 K3 Se11 123.56(3) 6_556 2_554 ?
Se12 K3 Se11 56.44(3) 2_554 2_554 ?
Se8 K3 Se11 83.33(2) 5 2_554 ?
Se8 K3 Se11 96.67(2) . 2_554 ?
Se11 K3 Se11 180.00(4) 6_556 2_554 ?
Se12 K3 Se15 77.03(2) 6_556 6_556 ?
Se12 K3 Se15 102.98(2) 2_554 6_556 ?
Se8 K3 Se15 127.85(3) 5 6_556 ?
Se8 K3 Se15 52.15(3) . 6_556 ?
Se11 K3 Se15 107.129(15) 6_556 6_556 ?
Se11 K3 Se15 72.871(15) 2_554 6_556 ?
Se12 K3 Se15 102.97(2) 6_556 2_554 ?
Se12 K3 Se15 77.02(2) 2_554 2_554 ?
Se8 K3 Se15 52.15(3) 5 2_554 ?
Se8 K3 Se15 127.85(3) . 2_554 ?
Se11 K3 Se15 72.871(15) 6_556 2_554 ?
Se11 K3 Se15 107.129(15) 2_554 2_554 ?
Se15 K3 Se15 180.00(4) 6_556 2_554 ?
Se12 K3 K3 50.360(12) 6_556 3 ?
Se12 K3 K3 129.640(12) 2_554 3 ?
Se8 K3 K3 129.072(12) 5 3 ?
Se8 K3 K3 50.928(12) . 3 ?
Se11 K3 K3 53.495(11) 6_556 3 ?
Se11 K3 K3 126.505(11) 2_554 3 ?
Se15 K3 K3 53.656(11) 6_556 3 ?
Se15 K3 K3 126.344(11) 2_554 3 ?
Se12 K3 K3 129.640(12) 6_556 3_545 ?
Se12 K3 K3 50.360(12) 2_554 3_545 ?
Se8 K3 K3 50.928(12) 5 3_545 ?
Se8 K3 K3 129.072(12) . 3_545 ?
Se11 K3 K3 126.505(11) 6_556 3_545 ?
Se11 K3 K3 53.495(11) 2_554 3_545 ?
Se15 K3 K3 126.344(11) 6_556 3_545 ?
Se15 K3 K3 53.656(11) 2_554 3_545 ?
K3 K3 K3 180.0 3 3_545 ?

loop_
_geom_bond_atom_site_label_1
_geom_bond_atom_site_label_2
_geom_bond_distance
_geom_bond_site_symmetry_2
_geom_bond_publ_flag
Sm1 Se12 2.9379(8) 2_564 ?
Sm1 Se9 2.9403(8) . ?
Sm1 Se13 2.9597(9) 2_564 ?
Sm1 Se7 2.9740(8) . ?
Sm1 Se8 2.9762(9) . ?
Sm1 Se6 2.9776(9) 7_565 ?
Sm1 Se1 2.9977(8) 2_564 ?
Sm1 Se4 3.0526(9) 8_665 ?
Sm1 K1 4.4751(18) 7_565 ?
Sm1 K2 4.5424(4) 4 ?
Sm2 Se14 2.9530(8) 2_554 ?
Sm2 Se11 2.9617(9) . ?
Sm2 Se5 2.9926(8) . ?
Sm2 Se10 2.9935(8) . ?
Sm2 Se15 3.0043(8) 5_656 ?
Sm2 Se4 3.0100(9) . ?
Sm2 Se3 3.0282(8) 2_554 ?
Sm2 Se6 3.0873(9) . ?
As1 Se1 2.4303(15) . ?
As1 Se2 2.4691(11) 3_546 ?
As1 Se2 2.4691(11) 5_566 ?
As2 Se3 2.4263(15) . ?
As2 Se2 2.4982(11) 2_565 ?
As2 Se2 2.4982(11) 8_656 ?
As3 Se4 2.4173(10) 7_565 ?
As3 Se4 2.4173(10) . ?
As3 Se5 2.4200(15) . ?
As4 Se6 2.4022(10) . ?
As4 Se6 2.4022(10) 7_565 ?
As4 Se7 2.4394(16) . ?
Se1 Sm1 2.9977(8) 2_565 ?
Se1 Sm1 2.9977(8) 8_656 ?
Se1 K2 3.2739(8) . ?
Se1 K2 3.2739(8) 3_556 ?
Se2 As1 2.4691(11) 5_566 ?
Se2 As2 2.4982(11) 2_564 ?
Se2 K2 3.2596(9) 3_556 ?
Se2 K1 3.260(2) 7_565 ?
Se3 Sm2 3.0282(8) 2 ?
Se3 Sm2 3.0282(8) 8_666 ?
Se3 K1 3.369(2) 8_666 ?
Se3 K1 3.369(2) 2 ?
Se4 Sm1 3.0526(8) 8_656 ?
Se5 Sm2 2.9926(8) 7_565 ?
Se5 K1 3.398(2) . ?
Se5 K1 3.398(2) 7_565 ?
Se6 Sm1 2.9776(9) 7_565 ?
Se7 Sm1 2.9740(8) 7_565 ?
Se7 K2 3.3272(8) 4 ?
Se7 K2 3.3272(8) 2_554 ?
Se8 Se9 2.3719(17) . ?
Se8 Sm1 2.9762(9) 7_565 ?
Se8 K3 3.3567(9) . ?
Se8 K3 3.3567(9) 3 ?
Se9 Sm1 2.9403(8) 7_565 ?
Se9 K1 3.320(2) 7_565 ?
Se9 K1 3.320(2) . ?
Se10 Se11 2.3910(16) . ?
Se10 Sm2 2.9935(8) 7_565 ?
Se10 K1 3.2955(19) 4 ?
Se10 K1 3.2955(19) 6_656 ?
Se11 Sm2 2.9617(9) 7_565 ?
Se11 K3 3.5564(9) 4 ?
Se11 K3 3.5564(9) 2 ?
Se12 Se13 2.3740(16) . ?
Se12 Sm1 2.9379(8) 8_656 ?
Se12 Sm1 2.9379(8) 2_565 ?
Se12 K3 3.3163(8) 4 ?
Se12 K3 3.3163(8) 2 ?
Se13 Sm1 2.9597(9) 8_656 ?
Se13 Sm1 2.9597(9) 2_565 ?
Se13 K1 3.216(2) 8_666 ?
Se13 K1 3.216(2) 2 ?
Se14 Se15 2.3980(16) 6_557 ?
Se14 Sm2 2.9530(8) 8_666 ?
Se14 Sm2 2.9530(8) 2 ?
Se14 K1 3.433(2) 5_556 ?
Se14 K1 3.433(2) 3_556 ?
Se15 Se14 2.3980(16) 6_657 ?
Se15 Sm2 3.0043(8) 3_656 ?
Se15 Sm2 3.0043(8) 5_656 ?
Se15 K3 3.5700(9) 2 ?
Se15 K3 3.5700(9) 4 ?
K1 Se13 3.216(2) 2_554 ?
K1 Se2 3.260(2) 7_565 ?
K1 Se10 3.2955(19) 6_556 ?
K1 Se3 3.369(2) 2_554 ?
K1 Se14 3.433(2) 5_556 ?
K1 K1 4.214(4) 7_565 ?
K1 K1 4.249(4) 7 ?
K1 Sm1 4.4751(18) 7_565 ?
K2 Se2 3.2596(9) 3_546 ?
K2 Se2 3.2596(9) 7_565 ?
K2 Se1 3.2739(8) 5_556 ?
K2 Se7 3.3272(8) 6_556 ?
K2 Se7 3.3272(8) 2 ?
K2 K2 4.2314(3) 3_556 ?
K2 K2 4.2314(3) 3_546 ?
K2 Sm1 4.5424(4) 4_455 ?
K2 Sm1 4.5424(4) 8_656 ?
K3 Se12 3.3163(8) 6_556 ?
K3 Se12 3.3163(8) 2_554 ?
K3 Se8 3.3567(9) 5 ?
K3 Se11 3.5564(9) 6_556 ?
K3 Se11 3.5564(9) 2_554 ?
K3 Se15 3.5700(9) 6_556 ?
K3 Se15 3.5700(9) 2_554 ?
K3 K3 4.2314(3) 3 ?
K3 K3 4.2314(3) 3_545 ?
